data_7151045
loop_
_publ_author_name
'Haak, Robert M.'
'Tarabiono, Chiara'
'Janssen, Dick B.'
'Minnaard, Adriaan J.'
'de Vries, Johannes G.'
'Feringa, Ben L.'

_publ_section_title
;
 Synthesis of enantiopure chloroalcohols by enzymatic kinetic
 resolution.
;
_journal_issue 2
_journal_name_full 'Organic &amp; biomolecular chemistry'
_journal_page_first 318
_journal_page_last 323
_journal_paper_doi 10.1039/b613937j
_journal_volume 5
_journal_year 2007
_chemical_absolute_configuration ad
_chemical_compound_source 'see text'
_chemical_formula_moiety 'C10 H11 Cl O'
_chemical_formula_sum 'C10 H11 Cl O'
_chemical_formula_weight 182.65
_chemical_name_systematic ?
_space_group_IT_number 19
_symmetry_cell_setting orthorhombic
_symmetry_Int_Tables_number 19
_symmetry_space_group_name_Hall 'P 2ac 2ab'
_symmetry_space_group_name_H-M 'P 21 21 21'
_atom_sites_solution_hydrogens geom
_atom_sites_solution_primary heavy
_atom_sites_solution_secondary direct
_audit_creation_date '2006-02-01 08:24:18'
_audit_creation_method
;
PLATON <TABLE ACC> option (version :: 300106)
SHELXL97-2 & Manual Editing
;
_audit_update_record
;
?
;
_cell_angle_alpha 90
_cell_angle_beta 90
_cell_angle_gamma 90
_cell_formula_units_Z 4
_cell_length_a 4.9735(7)
_cell_length_b 10.531(2)
_cell_length_c 17.521(3)
_cell_measurement_reflns_used 3434
_cell_measurement_temperature 100(1)
_cell_measurement_theta_max 27.44
_cell_measurement_theta_min 2.26
_cell_volume 917.7(3)
_computing_cell_refinement 'SAINTPLUS, Version 6.02A, (Bruker, 2000)'
_computing_data_collection 'SMART, Version 5.624, (Bruker, 2001)'
_computing_data_reduction 'XPREP, Version 5.1/NT, (Bruker, 2000)'
_computing_molecular_graphics
;
PLUTO (Meetsma, 2005)
PLATON (Spek, 2003)
;
_computing_publication_material 'PLATON (Spek, 2003)'
_computing_structure_refinement 'SHELXL-97 (Sheldrick, 1997)'
_computing_structure_solution
;
DIRDIF-99 (Beurskens et al., 1999)
;
_diffrn_ambient_temperature 100(1)
_diffrn_detector_area_resol_mean '4096x4096 / 62x62 (binned 512)'
_diffrn_measured_fraction_theta_full 0.997
_diffrn_measured_fraction_theta_max 0.998
_diffrn_measurement_device_type
;
Bruker Smart Apex; CCD area detector
;
_diffrn_measurement_method '\f and \w scans'
_diffrn_radiation_detector
;
CCD area-detector
;
_diffrn_radiation_monochromator 'parallel mounted graphite'
_diffrn_radiation_source 'fine focus sealed Siemens Mo tube '
_diffrn_radiation_type MoK\a
_diffrn_radiation_wavelength 0.71073
_diffrn_reflns_av_R_equivalents 0.0278
_diffrn_reflns_av_sigmaI/netI 0.0302
_diffrn_reflns_limit_h_max 6
_diffrn_reflns_limit_h_min -5
_diffrn_reflns_limit_k_max 13
_diffrn_reflns_limit_k_min -12
_diffrn_reflns_limit_l_max 22
_diffrn_reflns_limit_l_min -22
_diffrn_reflns_number 7911
_diffrn_reflns_reduction_process
;
Intensity data were corrected for Lorentz and polarization
effects, decay and absorption and reduced to F~o~^2^
using SAINT (Bruker, 2000) and SADABS (Sheldrick, 2001)
;
_diffrn_reflns_theta_full 25.00
_diffrn_reflns_theta_max 27.52
_diffrn_reflns_theta_min 2.32
_diffrn_standards_decay_% 0
_diffrn_standards_number 0
_exptl_absorpt_coefficient_mu 0.363
_exptl_absorpt_correction_T_max 0.9681
_exptl_absorpt_correction_T_min 0.9098
_exptl_absorpt_correction_type multi-scan
_exptl_absorpt_process_details '(SADABS, Sheldrick, Bruker, 2001))'
_exptl_crystal_colour colorless
_exptl_crystal_density_diffrn 1.322
_exptl_crystal_density_method 'not measured'
_exptl_crystal_description needle
_exptl_crystal_F_000 384
_exptl_crystal_size_max 0.52
_exptl_crystal_size_mid 0.11
_exptl_crystal_size_min 0.09
_refine_diff_density_max 0.230
_refine_diff_density_min -0.225
_refine_diff_density_rms 0.043
_refine_ls_abs_structure_details
;
Flack, H.D. & Bernardinelli, G. (1999, 2000)
;
_refine_ls_abs_structure_Flack 0.01(6)
_refine_ls_extinction_method none
_refine_ls_goodness_of_fit_ref 1.078
_refine_ls_hydrogen_treatment refall
_refine_ls_matrix_type full
_refine_ls_number_parameters 153
_refine_ls_number_reflns 2109
_refine_ls_number_restraints 0
_refine_ls_restrained_S_all 1.078
_refine_ls_R_factor_all 0.0337
_refine_ls_R_factor_gt 0.0311
_refine_ls_shift/su_max 0.000
_refine_ls_shift/su_mean 0.000
_refine_ls_structure_factor_coef Fsqd
_refine_ls_weighting_details 'calc w=1/[\s^2^(Fo^2^)+(0.0301P)^2^+0.2279P] where P=(Fo^2^+2Fc^2^)/3'
_refine_ls_weighting_scheme calc
_refine_ls_wR_factor_gt 0.0687
_refine_ls_wR_factor_ref 0.0698
_reflns_number_gt 1994
_reflns_number_total 2109
_reflns_threshold_expression I>2\s(I)
_cod_data_source_file b613937j.txt
_cod_data_source_block Q1080
_cod_depositor_comments
;
The following automatic conversions were performed:
'_symmetry_cell_setting' value 'Orthorhombic' changed to 'orthorhombic'
according to '/home/saulius/struct/CIF-dictionaries/cif_core.dic'
dictionary named 'cif_core.dic' version 2.4.1 from
2010-06-29.

'_exptl_absorpt_correction_type' value 'Multi-Scan' changed
to 'multi-scan' according to
'/home/saulius/struct/CIF-dictionaries/cif_core.dic' dictionary named
'cif_core.dic' version 2.4.1 from 2010-06-29.

Automatic conversion script
Id: cif_fix_enum 1527 2010-12-29 10:47:43Z saulius 
;
_cod_database_code 7151045
_vrn_publ_code_squeezed_elec 0.0
_vrn_publ_code_void_volume 0.0
_vrn_publ_code_frame_time_sec 10.0
_vrn_publ_code_meas_time_hour 8.0

loop_
_symmetry_equiv_pos_site_id
_symmetry_equiv_pos_as_xyz
1 x,y,z
2 1/2-x,-y,1/2+z
3 1/2+x,1/2-y,-z
4 -x,1/2+y,1/2-z

loop_
_atom_site_aniso_label
_atom_site_aniso_U_11
_atom_site_aniso_U_22
_atom_site_aniso_U_33
_atom_site_aniso_U_23
_atom_site_aniso_U_13
_atom_site_aniso_U_12
Cl 0.0264(2) 0.0300(2) 0.0225(2) -0.0044(2) 0.0009(2) 0.0031(2)
O 0.0194(6) 0.0233(6) 0.0211(6) 0.0056(5) -0.0001(5) 0.0006(5)
C1 0.0210(9) 0.0204(8) 0.0244(8) -0.0020(7) -0.0031(7) -0.0006(8)
C2 0.0200(8) 0.0243(9) 0.0314(8) -0.0082(7) -0.0029(8) 0.0046(9)
C3 0.0179(8) 0.0332(9) 0.0240(8) -0.0090(7) 0.0032(8) -0.0035(8)
C4 0.0249(9) 0.0311(9) 0.0196(7) 0.0000(7) -0.0003(8) -0.0025(8)
C5 0.0186(9) 0.0246(9) 0.0221(8) -0.0005(7) -0.0015(7) 0.0018(8)
C6 0.0144(8) 0.0204(8) 0.0200(7) -0.0035(6) -0.0010(6) -0.0039(7)
C7 0.0172(8) 0.0212(8) 0.0181(7) 0.0027(6) -0.0011(6) -0.0039(7)
C8 0.0150(9) 0.0227(8) 0.0184(7) 0.0048(6) -0.0004(6) -0.0015(7)
C9 0.0109(8) 0.0231(9) 0.0204(8) 0.0026(6) -0.0013(6) 0.0014(7)
C10 0.0162(8) 0.0235(8) 0.0241(8) 0.0004(7) 0.0017(7) 0.0009(7)

loop_
_atom_site_label
_atom_site_type_symbol
_atom_site_thermal_displace_type
_atom_site_fract_x
_atom_site_fract_y
_atom_site_fract_z
_atom_site_occupancy
_atom_site_U_iso_or_equiv
_atom_site_calc_flag
_atom_site_refinement_flags
Cl Cl Uani 0.92114(9) -0.04147(4) -0.03098(2) 1.000 0.0263(1) . .
O O Uani 0.8067(3) 0.23205(11) 0.03509(7) 1.000 0.0213(3) . .
C1 C Uani 0.1000(4) 0.36388(16) 0.22969(9) 1.000 0.0219(5) . .
C2 C Uani -0.0816(4) 0.38140(16) 0.28913(10) 1.000 0.0252(5) . .
C3 C Uani -0.0855(4) 0.29944(17) 0.34995(10) 1.000 0.0250(5) . .
C4 C Uani 0.0988(4) 0.20058(17) 0.35287(10) 1.000 0.0252(5) . .
C5 C Uani 0.2817(4) 0.18317(17) 0.29443(10) 1.000 0.0218(5) . .
C6 C Uani 0.2811(3) 0.26325(15) 0.23074(9) 1.000 0.0183(4) . .
C7 C Uani 0.4613(3) 0.24410(16) 0.16477(9) 1.000 0.0188(4) . .
C8 C Uani 0.6194(3) 0.14516(16) 0.15303(9) 1.000 0.0187(5) . .
C9 C Uani 0.7946(3) 0.12461(16) 0.08427(9) 1.000 0.0181(5) . .
C10 C Uani 0.6923(3) 0.00791(16) 0.04267(10) 1.000 0.0213(5) . .
H1 H Uiso 0.093(5) 0.4194(18) 0.1862(11) 1.000 0.026(5) . .
H2 H Uiso -0.197(4) 0.4511(19) 0.2872(10) 1.000 0.025(5) . .
H3 H Uiso -0.214(4) 0.3056(18) 0.3870(10) 1.000 0.021(5) . .
H4 H Uiso 0.104(5) 0.149(2) 0.3949(12) 1.000 0.039(6) . .
H5 H Uiso 0.410(4) 0.1218(18) 0.2967(10) 1.000 0.022(5) . .
H7 H Uiso 0.460(4) 0.3098(17) 0.1286(10) 1.000 0.016(4) . .
H8 H Uiso 0.626(4) 0.0854(17) 0.1886(10) 1.000 0.020(5) . .
H9 H Uiso 0.974(4) 0.1092(17) 0.0995(10) 1.000 0.022(5) . .
H10 H Uiso 0.522(4) 0.0270(18) 0.0173(10) 1.000 0.022(5) . .
H10' H Uiso 0.676(4) -0.0650(19) 0.0753(11) 1.000 0.023(5) . .
H11 H Uiso 0.685(6) 0.246(3) 0.0163(15) 1.000 0.052(9) . .

loop_
_atom_type_symbol
_atom_type_description
_atom_type_scat_dispersion_real
_atom_type_scat_dispersion_imag
_atom_type_scat_source
O O 0.0106 0.0060 'International Tables Vol C Tables 4.2.6.8 and 6.1.1.4'
Cl Cl 0.1484 0.1585 'International Tables Vol C Tables 4.2.6.8 and 6.1.1.4'
H H 0.0000 0.0000 'International Tables Vol C Tables 4.2.6.8 and 6.1.1.4'
C C 0.0033 0.0016 'International Tables Vol C Tables 4.2.6.8 and 6.1.1.4'

loop_
_geom_angle_atom_site_label_1
_geom_angle_atom_site_label_2
_geom_angle_atom_site_label_3
_geom_angle
_geom_angle_site_symmetry_1
_geom_angle_site_symmetry_2
_geom_angle_site_symmetry_3
_geom_angle_publ_flag
C9 O H11 114(2) . . . no
C2 C1 C6 120.78(15) . . . no
C1 C2 C3 120.50(17) . . . no
C2 C3 C4 119.43(17) . . . no
C3 C4 C5 120.46(16) . . . no
C4 C5 C6 120.65(17) . . . no
C1 C6 C5 118.12(15) . . . no
C1 C6 C7 119.13(14) . . . no
C5 C6 C7 122.75(15) . . . no
C6 C7 C8 126.21(15) . . . no
C7 C8 C9 125.70(15) . . . no
O C9 C8 113.29(14) . . . yes
C8 C9 C10 107.91(13) . . . no
O C9 C10 111.55(13) . . . yes
Cl C10 C9 111.53(11) . . . yes
C2 C1 H1 119.3(14) . . . no
C6 C1 H1 119.8(13) . . . no
C1 C2 H2 118.5(11) . . . no
C3 C2 H2 121.0(11) . . . no
C2 C3 H3 121.2(12) . . . no
C4 C3 H3 119.3(12) . . . no
C3 C4 H4 119.6(15) . . . no
C5 C4 H4 119.9(15) . . . no
C4 C5 H5 121.6(11) . . . no
C6 C5 H5 117.7(11) . . . no
C6 C7 H7 115.1(12) . . . no
C8 C7 H7 118.7(12) . . . no
C7 C8 H8 118.2(12) . . . no
C9 C8 H8 116.1(12) . . . no
O C9 H9 105.5(11) . . . no
C8 C9 H9 110.2(11) . . . no
C10 C9 H9 108.3(11) . . . no
Cl C10 H10 106.4(11) . . . no
Cl C10 H10' 104.4(12) . . . no
C9 C10 H10 110.0(11) . . . no
C9 C10 H10' 113.0(12) . . . no
H10 C10 H10' 111.2(16) . . . no

loop_
_geom_bond_atom_site_label_1
_geom_bond_atom_site_label_2
_geom_bond_distance
_geom_bond_site_symmetry_1
_geom_bond_site_symmetry_2
_geom_bond_publ_flag
Cl C10 1.7975(17) . . yes
O C9 1.424(2) . . yes
O H11 0.71(3) . . no
C1 C6 1.391(2) . . no
C1 C2 1.391(3) . . no
C2 C3 1.372(2) . . no
C3 C4 1.388(3) . . no
C4 C5 1.382(3) . . no
C5 C6 1.399(2) . . no
C6 C7 1.477(2) . . no
C7 C8 1.322(2) . . no
C8 C9 1.503(2) . . no
C9 C10 1.517(2) . . no
C1 H1 0.961(19) . . no
C2 H2 0.93(2) . . no
C3 H3 0.913(19) . . no
C4 H4 0.92(2) . . no
C5 H5 0.91(2) . . no
C7 H7 0.938(18) . . no
C8 H8 0.886(18) . . no
C9 H9 0.95(2) . . no
C10 H10 0.977(19) . . no
C10 H10' 0.96(2) . . no

loop_
_geom_contact_atom_site_label_1
_geom_contact_atom_site_label_2
_geom_contact_distance
_geom_contact_site_symmetry_1
_geom_contact_site_symmetry_2
_geom_contact_publ_flag
Cl O 3.1561(14) . . no
Cl C4 3.557(2) . 2_654 no
Cl H4 3.13(2) . 2_554 no
Cl H4 2.92(2) . 2_654 no
Cl H7 2.986(18) . 3_555 no
O Cl 3.1561(14) . . no
O O 2.800(2) . 3_455 no
O O 2.800(2) . 3_555 no
O H7 2.516(19) . . no
O H10 2.903(19) . 3_555 no
O H11 2.10(3) . 3_555 no
C1 C8 3.581(3) . 1_455 no
C2 C6 3.555(3) . 1_455 no
C2 C7 3.465(3) . 1_455 no
C3 C5 3.514(3) . 1_455 no
C3 C10 3.491(3) . 4_655 no
C4 Cl 3.557(2) . 2_655 no
C5 C3 3.514(3) . 1_655 no
C6 C2 3.555(3) . 1_655 no
C7 C2 3.465(3) . 1_655 no
C8 C1 3.581(3) . 1_655 no
C10 C3 3.491(3) . 4_645 no
C1 H8 3.058(18) . 4_655 no
C3 H10' 2.81(2) . 4_655 no
C4 H10' 2.99(2) . 4_655 no
C5 H2 2.863(19) . 4_545 no
C5 H8 2.726(19) . . no
C7 H9 3.033(19) . 1_455 no
C7 H11 2.83(3) . . no
C8 H5 2.735(18) . . no
C9 H11 2.96(3) . 3_555 no
H1 H7 2.38(3) . . no
H2 C5 2.86(2) . 4_555 no
H2 H5 2.55(3) . 4_555 no
H2 H8 2.60(3) . 4_555 no
H4 Cl 3.13(2) . 2_555 no
H4 Cl 2.92(2) . 2_655 no
H5 C8 2.735(18) . . no
H5 H8 2.21(3) . . no
H5 H2 2.55(3) . 4_545 no
H7 O 2.516(19) . . no
H7 H1 2.38(3) . . no
H7 H11 2.36(3) . . no
H7 Cl 2.986(18) . 3_455 no
H8 C5 2.726(19) . . no
H8 H5 2.21(3) . . no
H8 H10' 2.55(3) . . no
H8 C1 3.058(18) . 4_645 no
H8 H2 2.60(3) . 4_545 no
H9 C7 3.033(19) . 1_655 no
H10 H11 2.45(4) . . no
H10 O 2.903(19) . 3_455 no
H10' H8 2.55(3) . . no
H10' C3 2.81(2) . 4_645 no
H10' C4 2.99(2) . 4_645 no
H11 C7 2.83(3) . . no
H11 H7 2.36(3) . . no
H11 H10 2.45(4) . . no
H11 O 2.10(3) . 3_455 no
H11 C9 2.96(3) . 3_455 no
H11 H11 2.55(4) . 3_455 no
H11 H11 2.55(4) . 3_555 no

loop_
_geom_hbond_atom_site_label_D
_geom_hbond_atom_site_label_H
_geom_hbond_atom_site_label_A
_geom_hbond_distance_DH
_geom_hbond_distance_HA
_geom_hbond_distance_DA
_geom_hbond_angle_DHA
_geom_hbond_site_symmetry_A
_geom_hbond_publ_flag
O H11 O 0.71(3) 2.10(3) 2.800(2) 174(3) 3_455 yes
C7 H7 O 0.938(18) 2.516(19) 2.851(2) 101.3(13) . yes

loop_
_geom_torsion_atom_site_label_1
_geom_torsion_atom_site_label_2
_geom_torsion_atom_site_label_3
_geom_torsion_atom_site_label_4
_geom_torsion
_geom_torsion_site_symmetry_1
_geom_torsion_site_symmetry_2
_geom_torsion_site_symmetry_3
_geom_torsion_site_symmetry_4
_geom_torsion_publ_flag
C6 C1 C2 C3 -0.1(3) . . . . no
C2 C1 C6 C5 -2.3(3) . . . . no
C2 C1 C6 C7 176.94(16) . . . . no
C1 C2 C3 C4 1.8(3) . . . . no
C2 C3 C4 C5 -1.2(3) . . . . no
C3 C4 C5 C6 -1.2(3) . . . . no
C4 C5 C6 C1 2.9(3) . . . . no
C4 C5 C6 C7 -176.28(16) . . . . no
C1 C6 C7 C8 -171.16(16) . . . . no
C5 C6 C7 C8 8.0(3) . . . . no
C6 C7 C8 C9 177.69(15) . . . . no
C7 C8 C9 O 8.4(2) . . . . no
C7 C8 C9 C10 -115.66(18) . . . . no
O C9 C10 Cl 64.96(15) . . . . no
C8 C9 C10 Cl -169.98(11) . . . . no

loop_
_cod_related_entry_id
_cod_related_entry_database
_cod_related_entry_code
1 ChemSpider 17258805
